data_4106984
loop_
_publ_author_name
'Timothy C. Berto'
'Melissa B. Hoffman'
'Yuki Murata'
'Kira B. Landenberger'
'E. Ercan Alp'
'Jiyong Zhao'
'Nicolai Lehnert'

_publ_section_title
;
 Structural and Electronic Characterization of Non-Heme Fe(II)-Nitrosyls
 as Biomimetic Models of the FeB Center of Bacterial Nitric Oxide
 Reductase
;
_journal_name_full 'Journal of the American Chemical Society'
_journal_page_first 16714
_journal_page_last 16717
_journal_paper_doi 10.1021/ja111693f
_journal_volume 133
_journal_year 2011
_chemical_formula_moiety 'C90 H96 Fe6 N24 O18, 6(C F3 O3 S), H2 O'
_chemical_formula_sum 'C96 H98 F18 Fe6 N24 O37 S6'
_chemical_formula_weight 3049.44
_chemical_name_systematic
;
 ?
;
_space_group_IT_number 2
_symmetry_cell_setting triclinic
_symmetry_space_group_name_Hall '-P 1'
_symmetry_space_group_name_H-M 'P -1'
_atom_sites_solution_hydrogens geom
_atom_sites_solution_primary direct
_atom_sites_solution_secondary difmap
_audit_creation_method SHELXL-97
_cell_angle_alpha 104.135(7)
_cell_angle_beta 92.301(6)
_cell_angle_gamma 102.284(7)
_cell_formula_units_Z 1
_cell_length_a 13.3105(6)
_cell_length_b 14.7822(6)
_cell_length_c 16.8328(12)
_cell_measurement_reflns_used 16647
_cell_measurement_temperature 95(2)
_cell_measurement_theta_max 61.2
_cell_measurement_theta_min 6.5
_cell_volume 3123.3(3)
_computing_cell_refinement
;
Rigaku CrystalClear-SM Expert 2.0 r4
;
_computing_data_collection
;
Rigaku CrystalClear-SM Expert 2.0 r4
;
_computing_data_reduction
;
Rigaku CrystalClear-SM Expert 2.0 r4
;
_computing_molecular_graphics 'Bruker SHELXTL'
_computing_publication_material 'Bruker SHELXTL'
_computing_structure_refinement 'SHELXL-97 (Sheldrick, 2008)'
_computing_structure_solution 'SHELXS-97 (Sheldrick, 2008)'
_diffrn_ambient_temperature 95(2)
_diffrn_detector_area_resol_mean 10.0000
_diffrn_measured_fraction_theta_full 0.914
_diffrn_measured_fraction_theta_max 0.914
_diffrn_measurement_device_type
;
Rigaku CrystalClear-SM Expert 2.0 r4
;
_diffrn_measurement_method 'profile data from \w-scans'
_diffrn_radiation_monochromator graphite
_diffrn_radiation_source 'sealed tube'
_diffrn_radiation_type CuK\a
_diffrn_radiation_wavelength 1.54187
_diffrn_reflns_av_R_equivalents 0.0656
_diffrn_reflns_av_sigmaI/netI 0.0885
_diffrn_reflns_limit_h_max 11
_diffrn_reflns_limit_h_min -15
_diffrn_reflns_limit_k_max 17
_diffrn_reflns_limit_k_min -18
_diffrn_reflns_limit_l_max 20
_diffrn_reflns_limit_l_min -20
_diffrn_reflns_number 31148
_diffrn_reflns_theta_full 70.29
_diffrn_reflns_theta_max 70.29
_diffrn_reflns_theta_min 3.41
_exptl_absorpt_coefficient_mu 7.392
_exptl_absorpt_correction_T_max 0.5252
_exptl_absorpt_correction_T_min 0.3842
_exptl_absorpt_correction_type multi-scan
_exptl_absorpt_process_details 'Jacobson, R. (1998) Private communication'
_exptl_crystal_colour green
_exptl_crystal_density_diffrn 1.621
_exptl_crystal_description Plate
_exptl_crystal_F_000 1552
_exptl_crystal_size_max 0.16
_exptl_crystal_size_mid 0.16
_exptl_crystal_size_min 0.10
_refine_diff_density_max 1.219
_refine_diff_density_min -0.648
_refine_diff_density_rms 0.122
_refine_ls_extinction_method none
_refine_ls_goodness_of_fit_ref 1.134
_refine_ls_hydrogen_treatment constr
_refine_ls_matrix_type full
_refine_ls_number_parameters 946
_refine_ls_number_reflns 10880
_refine_ls_number_restraints 205
_refine_ls_restrained_S_all 1.143
_refine_ls_R_factor_all 0.1635
_refine_ls_R_factor_gt 0.1070
_refine_ls_shift/su_max 0.005
_refine_ls_shift/su_mean 0.000
_refine_ls_structure_factor_coef Fsqd
_refine_ls_weighting_details 'calc w=1/[\s^2^(Fo^2^)+(0.1031P)^2^+21.2160P] where P=(Fo^2^+2Fc^2^)/3'
_refine_ls_weighting_scheme calc
_refine_ls_wR_factor_gt 0.2475
_refine_ls_wR_factor_ref 0.2819
_reflns_number_gt 7059
_reflns_number_total 10880
_reflns_threshold_expression >2sigma(I)
_cod_data_source_file ja111693f_si_004.cif
_cod_data_source_block temp
_cod_database_code 4106984

loop_
_symmetry_equiv_pos_as_xyz
'x, y, z'
'-x, -y, -z'

loop_
_atom_site_label
_atom_site_type_symbol
_atom_site_fract_x
_atom_site_fract_y
_atom_site_fract_z
_atom_site_U_iso_or_equiv
_atom_site_adp_type
_atom_site_occupancy
_atom_site_symmetry_multiplicity
_atom_site_calc_flag
_atom_site_refinement_flags
_atom_site_disorder_assembly
_atom_site_disorder_group
Fe1 Fe 0.57301(8) 0.81676(7) 0.73056(6) 0.0346(3) Uani 1 1 d . . .
Fe2 Fe 0.68858(8) 0.77630(7) 1.01579(6) 0.0376(3) Uani 1 1 d . A .
Fe3 Fe 0.73727(8) 1.06168(7) 1.26224(6) 0.0345(3) Uani 1 1 d . B .
S1 S 0.87935(14) 0.74837(12) 0.37949(10) 0.0439(5) Uani 1 1 d D . .
O10 O 0.9407(4) 0.8436(3) 0.4193(3) 0.0608(16) Uani 1 1 d D . .
O11 O 0.8103(4) 0.7418(4) 0.3112(3) 0.0628(17) Uani 1 1 d D . .
O12 O 0.8320(4) 0.7001(4) 0.4389(3) 0.0613(16) Uani 1 1 d D . .
C46 C 0.9725(5) 0.6846(5) 0.3414(4) 0.061(2) Uani 1 1 d D . .
F1 F 1.0393(4) 0.6797(4) 0.3989(3) 0.0930(17) Uani 1 1 d D . .
F2 F 1.0240(4) 0.7191(4) 0.2857(3) 0.0798(17) Uani 1 1 d D . .
F3 F 0.9262(4) 0.5909(3) 0.3022(4) 0.0928(19) Uani 1 1 d D . .
S2 S 0.28651(15) 0.60120(14) 0.40068(14) 0.0579(6) Uani 1 1 d . . .
O13 O 0.3892(5) 0.5834(4) 0.4059(5) 0.102(3) Uani 1 1 d . . .
O14 O 0.2833(4) 0.6978(3) 0.4033(3) 0.0509(15) Uani 1 1 d . . .
O15 O 0.2151(5) 0.5282(4) 0.3388(3) 0.075(2) Uani 1 1 d . . .
C47 C 0.2347(6) 0.5814(5) 0.4948(5) 0.054(2) Uani 1 1 d . . .
F4 F 0.2913(4) 0.6449(3) 0.5608(3) 0.0813(16) Uani 1 1 d . . .
F5 F 0.1387(3) 0.5930(3) 0.4987(2) 0.0628(13) Uani 1 1 d . . .
F6 F 0.2356(4) 0.4940(3) 0.5023(3) 0.0675(14) Uani 1 1 d . . .
O1 O 0.5537(5) 0.9555(4) 0.8750(3) 0.0770(19) Uani 1 1 d . . .
O2 O 0.6519(3) 0.7873(3) 0.8272(2) 0.0365(12) Uani 1 1 d . . .
O3 O 0.6724(3) 0.6835(3) 0.8990(2) 0.0406(13) Uani 1 1 d . . .
O4 O 0.5405(7) 0.8912(6) 1.0341(5) 0.049(3) Uani 0.50 1 d PDU A 1
O4A O 0.5023(7) 0.8283(12) 0.9763(9) 0.117(5) Uani 0.50 1 d PDU A 2
O5 O 0.7286(3) 0.8650(3) 1.1329(2) 0.0407(12) Uani 1 1 d . . .
O6 O 0.8397(3) 0.9743(3) 1.2305(2) 0.0383(12) Uani 1 1 d . . .
O7 O 0.6551(10) 1.0503(12) 1.0965(6) 0.120(5) Uani 0.50 1 d PDU B 1
O7A O 0.7208(9) 1.0569(8) 1.0935(5) 0.059(3) Uani 0.50 1 d PDU B 2
O8 O 0.6402(3) 1.1491(3) 1.3104(2) 0.0358(12) Uani 1 1 d . . .
O9 O 0.4988(3) 0.8330(3) 0.6257(2) 0.0355(11) Uani 1 1 d . . .
N1 N 0.5391(4) 0.9042(4) 0.8090(3) 0.0440(16) Uani 1 1 d . . .
N2 N 0.7048(4) 0.9075(4) 0.6997(3) 0.0375(15) Uani 1 1 d . . .
N3 N 0.6424(4) 0.7126(4) 0.6463(3) 0.0346(14) Uani 1 1 d . . .
N4 N 0.4618(4) 0.6859(4) 0.7187(3) 0.0353(14) Uani 1 1 d . . .
N5 N 0.5880(4) 0.8347(4) 1.0033(3) 0.0487(17) Uani 1 1 d DU . .
N6 N 0.8210(4) 0.8529(4) 0.9722(3) 0.0385(15) Uani 1 1 d . . .
N7 N 0.8084(4) 0.7002(4) 1.0396(3) 0.0426(16) Uani 1 1 d . . .
N8 N 0.6038(5) 0.6652(4) 1.0602(3) 0.0497(18) Uani 1 1 d . . .
N9 N 0.6972(4) 1.0590(4) 1.1608(3) 0.0450(16) Uani 1 1 d DU . .
N10 N 0.6325(4) 0.9440(4) 1.2908(3) 0.0349(14) Uani 1 1 d . . .
N11 N 0.7956(4) 1.0717(4) 1.3895(3) 0.0352(14) Uani 1 1 d . . .
N12 N 0.8643(4) 1.1832(4) 1.2896(3) 0.0377(15) Uani 1 1 d . . .
C1 C 0.7475(6) 0.9991(5) 0.7388(4) 0.047(2) Uani 1 1 d . . .
H1 H 0.7206 1.0272 0.7879 0.056 Uiso 1 1 calc R . .
C2 C 0.8285(6) 1.0546(5) 0.7114(4) 0.049(2) Uani 1 1 d . . .
H2 H 0.8553 1.1200 0.7396 0.058 Uiso 1 1 calc R . .
C3 C 0.8699(6) 1.0115(5) 0.6408(4) 0.053(2) Uani 1 1 d . . .
H3 H 0.9264 1.0470 0.6203 0.064 Uiso 1 1 calc R . .
C4 C 0.8271(5) 0.9157(5) 0.6010(4) 0.0396(18) Uani 1 1 d . . .
H4 H 0.8548 0.8850 0.5534 0.048 Uiso 1 1 calc R . .
C5 C 0.7443(5) 0.8657(5) 0.6310(4) 0.0399(18) Uani 1 1 d . . .
C6 C 0.6883(5) 0.7650(5) 0.5867(4) 0.0409(18) Uani 1 1 d . . .
H6A H 0.6331 0.7669 0.5464 0.049 Uiso 1 1 calc R . .
H6B H 0.7372 0.7310 0.5563 0.049 Uiso 1 1 calc R . .
C7 C 0.5576(5) 0.6301(5) 0.6044(4) 0.0381(18) Uani 1 1 d . . .
H7A H 0.5861 0.5727 0.5852 0.046 Uiso 1 1 calc R . .
H7B H 0.5265 0.6438 0.5554 0.046 Uiso 1 1 calc R . .
C8 C 0.4749(5) 0.6095(5) 0.6606(4) 0.0359(17) Uani 1 1 d . . .
C9 C 0.4140(5) 0.5183(5) 0.6507(4) 0.043(2) Uani 1 1 d . . .
H9 H 0.4281 0.4649 0.6120 0.052 Uiso 1 1 calc R . .
C10 C 0.3315(6) 0.5064(5) 0.6986(4) 0.047(2) Uani 1 1 d . . .
H10 H 0.2868 0.4451 0.6918 0.056 Uiso 1 1 calc R . .
C11 C 0.3159(5) 0.5857(5) 0.7562(4) 0.0426(19) Uani 1 1 d . . .
H11 H 0.2600 0.5796 0.7893 0.051 Uiso 1 1 calc R . .
C12 C 0.3817(5) 0.6723(5) 0.7647(4) 0.0400(18) Uani 1 1 d . . .
H12 H 0.3708 0.7258 0.8050 0.048 Uiso 1 1 calc R . .
C13 C 0.7265(5) 0.6847(5) 0.6872(4) 0.0396(18) Uani 1 1 d . . .
H13A H 0.7831 0.7423 0.7089 0.048 Uiso 1 1 calc R . .
H13B H 0.7538 0.6387 0.6455 0.048 Uiso 1 1 calc R . .
C14 C 0.6954(5) 0.6396(5) 0.7576(3) 0.0401(18) Uani 1 1 d . . .
H14A H 0.6349 0.5852 0.7373 0.048 Uiso 1 1 calc R . .
H14B H 0.7529 0.6136 0.7750 0.048 Uiso 1 1 calc R . .
C15 C 0.6689(5) 0.7086(5) 0.8314(4) 0.0385(18) Uani 1 1 d . . .
C16 C 0.8264(5) 0.9324(5) 0.9473(4) 0.0419(18) Uani 1 1 d . A .
H16 H 0.7746 0.9674 0.9606 0.050 Uiso 1 1 calc R . .
C17 C 0.9038(6) 0.9661(6) 0.9030(4) 0.052(2) Uani 1 1 d . . .
H17 H 0.9030 1.0213 0.8838 0.062 Uiso 1 1 calc R A .
C18 C 0.9821(6) 0.9192(6) 0.8868(4) 0.056(2) Uani 1 1 d . A .
H18 H 1.0371 0.9420 0.8573 0.067 Uiso 1 1 calc R . .
C19 C 0.9791(6) 0.8384(6) 0.9144(4) 0.053(2) Uani 1 1 d . . .
H19 H 1.0329 0.8051 0.9043 0.063 Uiso 1 1 calc R A .
C20 C 0.8985(5) 0.8057(5) 0.9568(4) 0.0411(18) Uani 1 1 d . A .
C21 C 0.8894(6) 0.7132(5) 0.9820(4) 0.0437(19) Uani 1 1 d . A .
H21A H 0.8724 0.6587 0.9322 0.052 Uiso 1 1 calc R . .
H21B H 0.9568 0.7127 1.0088 0.052 Uiso 1 1 calc R . .
C22 C 0.7519(6) 0.5980(5) 1.0225(4) 0.049(2) Uani 1 1 d . A .
H22A H 0.7938 0.5616 1.0464 0.058 Uiso 1 1 calc R . .
H22B H 0.7394 0.5693 0.9623 0.058 Uiso 1 1 calc R . .
C23 C 0.6496(7) 0.5927(5) 1.0600(4) 0.057(2) Uani 1 1 d . A .
C24 C 0.6046(7) 0.5161(6) 1.0907(4) 0.064(3) Uani 1 1 d . . .
H24 H 0.6376 0.4647 1.0892 0.077 Uiso 1 1 calc R A .
C25 C 0.5101(7) 0.5160(6) 1.1240(4) 0.073(3) Uani 1 1 d . A .
H25 H 0.4786 0.4653 1.1467 0.087 Uiso 1 1 calc R . .
C26 C 0.4634(7) 0.5906(7) 1.1236(4) 0.076(3) Uani 1 1 d . . .
H26 H 0.3984 0.5912 1.1448 0.091 Uiso 1 1 calc R A .
C27 C 0.5116(6) 0.6638(6) 1.0922(4) 0.060(3) Uani 1 1 d . A .
H27 H 0.4794 0.7154 1.0928 0.073 Uiso 1 1 calc R . .
C28 C 0.8547(5) 0.7302(5) 1.1268(4) 0.0402(18) Uani 1 1 d . A .
H28A H 0.9110 0.6970 1.1315 0.048 Uiso 1 1 calc R . .
H28B H 0.8013 0.7093 1.1620 0.048 Uiso 1 1 calc R . .
C29 C 0.8979(5) 0.8380(5) 1.1592(4) 0.0425(19) Uani 1 1 d . . .
H29A H 0.9425 0.8504 1.2110 0.051 Uiso 1 1 calc R A .
H29B H 0.9417 0.8609 1.1187 0.051 Uiso 1 1 calc R . .
C30 C 0.8163(5) 0.8944(5) 1.1752(4) 0.0386(18) Uani 1 1 d . A .
C31 C 0.8755(5) 1.2544(5) 1.2512(4) 0.0428(19) Uani 1 1 d . B .
H31 H 0.8300 1.2469 1.2039 0.051 Uiso 1 1 calc R . .
C32 C 0.9517(6) 1.3385(5) 1.2789(5) 0.056(2) Uani 1 1 d . . .
H32 H 0.9580 1.3876 1.2508 0.067 Uiso 1 1 calc R B .
C33 C 1.0168(6) 1.3496(5) 1.3463(5) 0.056(2) Uani 1 1 d . B .
H33 H 1.0699 1.4062 1.3655 0.067 Uiso 1 1 calc R . .
C34 C 1.0047(5) 1.2764(5) 1.3876(4) 0.048(2) Uani 1 1 d . . .
H34 H 1.0486 1.2832 1.4356 0.058 Uiso 1 1 calc R B .
C35 C 0.9271(5) 1.1941(5) 1.3566(4) 0.0385(18) Uani 1 1 d . B .
C36 C 0.9072(5) 1.1123(5) 1.3958(4) 0.0407(18) Uani 1 1 d . B .
H36A H 0.9424 1.0623 1.3679 0.049 Uiso 1 1 calc R . .
H36B H 0.9352 1.1349 1.4544 0.049 Uiso 1 1 calc R . .
C37 C 0.7703(5) 0.9728(5) 1.3994(4) 0.0402(18) Uani 1 1 d . B .
H37A H 0.7713 0.9752 1.4587 0.048 Uiso 1 1 calc R . .
H37B H 0.8234 0.9389 1.3763 0.048 Uiso 1 1 calc R . .
C38 C 0.6667(6) 0.9188(5) 1.3571(4) 0.0408(18) Uani 1 1 d . B .
C39 C 0.6078(6) 0.8432(5) 1.3824(4) 0.053(2) Uani 1 1 d . . .
H39 H 0.6342 0.8251 1.4280 0.063 Uiso 1 1 calc R B .
C40 C 0.5147(6) 0.7953(5) 1.3439(5) 0.055(2) Uani 1 1 d . B .
H40 H 0.4752 0.7435 1.3615 0.066 Uiso 1 1 calc R . .
C41 C 0.4768(6) 0.8236(5) 1.2769(5) 0.057(2) Uani 1 1 d . . .
H41 H 0.4097 0.7937 1.2498 0.068 Uiso 1 1 calc R B .
C42 C 0.5399(5) 0.8961(5) 1.2518(4) 0.045(2) Uani 1 1 d . B .
H42 H 0.5165 0.9128 1.2044 0.054 Uiso 1 1 calc R . .
C43 C 0.7517(5) 1.1377(5) 1.4538(4) 0.0421(19) Uani 1 1 d . B .
H43A H 0.7828 1.2045 1.4528 0.050 Uiso 1 1 calc R . .
H43B H 0.7732 1.1302 1.5084 0.050 Uiso 1 1 calc R . .
C44 C 0.6335(5) 1.1231(4) 1.4452(3) 0.0330(16) Uani 1 1 d . . .
H44B H 0.6023 1.0551 1.4422 0.040 Uiso 1 1 calc R B .
H44C H 0.6131 1.1626 1.4956 0.040 Uiso 1 1 calc R . .
C45 C 0.5887(5) 1.1476(4) 1.3719(3) 0.0344(17) Uani 1 1 d . . .
S3 S 0.2207(4) 0.7919(4) 1.0632(3) 0.095(2) Uani 0.50 1 d PDU C -1
O94 O 0.3177(6) 0.8157(7) 1.1150(6) 0.063(3) Uani 0.50 1 d PDU C -1
O95 O 0.1314(9) 0.7619(12) 1.1027(8) 0.126(6) Uani 0.50 1 d PDU C -1
O96 O 0.2251(16) 0.8694(8) 1.0227(10) 0.151(7) Uani 0.50 1 d PDU C -1
C98 C 0.2278(7) 0.6968(7) 0.9830(6) 0.045(4) Uani 0.50 1 d PDU C -1
F94 F 0.1441(7) 0.6720(8) 0.9333(5) 0.086(4) Uani 0.50 1 d PDU C -1
F95 F 0.3177(8) 0.7226(9) 0.9564(7) 0.126(5) Uani 0.50 1 d PDU C -1
F96 F 0.2284(15) 0.6208(8) 1.0194(10) 0.096(7) Uani 0.50 1 d PDU C -1
S4 S 0.7882(4) 1.2515(4) 0.9101(3) 0.089(2) Uani 0.50 1 d PD D -2
O97 O 0.8418(17) 1.3522(9) 0.9213(13) 0.116(8) Uani 0.50 1 d PDU D -2
O98 O 0.7117(12) 1.2254(16) 0.8447(9) 0.210(9) Uani 0.50 1 d PDU D -2
O99 O 0.8638(8) 1.1907(9) 0.9102(9) 0.105(5) Uani 0.50 1 d PDU D -2
C99 C 0.7299(9) 1.2504(8) 0.9992(6) 0.089(7) Uani 0.50 1 d PDU D -2
F97 F 0.6411(13) 1.1887(17) 0.983(2) 0.27(3) Uani 0.50 1 d PDU D -2
F98 F 0.7915(10) 1.2405(11) 1.0548(7) 0.152(6) Uani 0.50 1 d PDU D -2
F99 F 0.7090(13) 1.3418(10) 1.0248(13) 0.133(8) Uani 0.50 1 d PDU D -2
O101 O 0.8903(12) 0.5151(11) 0.8330(9) 0.027(4) Uani 0.50 1 d PU F 1

loop_
_atom_site_aniso_label
_atom_site_aniso_U_11
_atom_site_aniso_U_22
_atom_site_aniso_U_33
_atom_site_aniso_U_23
_atom_site_aniso_U_13
_atom_site_aniso_U_12
Fe1 0.0307(5) 0.0477(5) 0.0245(4) 0.0117(4) 0.0018(4) 0.0045(5)
Fe2 0.0359(6) 0.0486(6) 0.0245(4) 0.0127(4) 0.0031(4) -0.0021(5)
Fe3 0.0306(5) 0.0453(5) 0.0262(4) 0.0143(4) 0.0011(4) 0.0003(4)
S1 0.0428(10) 0.0513(9) 0.0371(8) 0.0172(7) -0.0024(7) 0.0042(8)
O10 0.053(3) 0.057(3) 0.067(3) 0.020(3) 0.000(3) -0.002(3)
O11 0.043(3) 0.103(4) 0.042(3) 0.016(3) -0.004(2) 0.019(3)
O12 0.066(3) 0.077(3) 0.046(3) 0.027(2) 0.019(2) 0.014(3)
C46 0.052(5) 0.076(5) 0.059(4) 0.030(4) 0.017(4) 0.008(4)
F1 0.070(3) 0.152(4) 0.094(3) 0.063(3) 0.021(3) 0.066(3)
F2 0.065(3) 0.109(4) 0.063(3) 0.027(3) 0.024(2) 0.009(3)
F3 0.079(3) 0.056(3) 0.135(5) 0.007(3) 0.045(3) 0.012(3)
S2 0.0444(11) 0.0449(10) 0.0757(13) 0.0074(9) 0.0183(10) -0.0014(9)
O13 0.049(4) 0.068(4) 0.198(7) 0.045(4) 0.042(4) 0.019(3)
O14 0.042(3) 0.041(2) 0.060(3) 0.008(2) 0.006(2) -0.003(2)
O15 0.100(4) 0.052(3) 0.049(3) -0.002(3) 0.023(3) -0.023(3)
C47 0.068(5) 0.040(4) 0.047(4) 0.006(3) -0.020(4) 0.009(4)
F4 0.119(4) 0.051(2) 0.061(3) 0.005(2) -0.046(3) 0.013(3)
F5 0.060(3) 0.091(3) 0.049(2) 0.026(2) 0.021(2) 0.029(2)
F6 0.082(3) 0.050(2) 0.064(3) 0.015(2) -0.019(2) 0.004(2)
O1 0.105(4) 0.091(4) 0.040(3) 0.004(3) 0.000(3) 0.050(3)
O2 0.038(2) 0.046(2) 0.0255(19) 0.0109(18) 0.0011(18) 0.007(2)
O3 0.040(3) 0.049(2) 0.027(2) 0.0126(19) 0.0016(19) -0.005(2)
O4 0.052(6) 0.057(5) 0.034(5) 0.004(4) 0.004(4) 0.015(4)
O4A 0.043(6) 0.195(12) 0.143(11) 0.105(9) 0.014(6) 0.024(8)
O5 0.035(2) 0.056(3) 0.031(2) 0.0165(19) -0.0003(19) 0.004(2)
O6 0.030(2) 0.051(2) 0.027(2) 0.0095(19) 0.0004(18) -0.005(2)
O7 0.084(9) 0.240(14) 0.068(6) 0.078(8) -0.006(6) 0.065(10)
O7A 0.073(8) 0.074(6) 0.034(4) 0.028(4) 0.015(5) 0.006(6)
O8 0.032(2) 0.048(2) 0.0264(19) 0.0131(18) 0.0021(17) 0.004(2)
O9 0.026(2) 0.056(2) 0.030(2) 0.0158(18) -0.0017(17) 0.015(2)
N1 0.047(3) 0.060(3) 0.021(2) 0.003(2) -0.003(2) 0.012(3)
N2 0.031(3) 0.049(3) 0.031(2) 0.013(2) 0.000(2) 0.004(2)
N3 0.035(3) 0.044(3) 0.027(2) 0.017(2) -0.003(2) 0.004(2)
N4 0.039(3) 0.045(3) 0.026(2) 0.015(2) 0.001(2) 0.012(2)
N5 0.041(3) 0.073(4) 0.031(3) 0.012(3) 0.011(2) 0.011(3)
N6 0.036(3) 0.051(3) 0.024(2) 0.015(2) -0.002(2) -0.005(3)
N7 0.041(3) 0.054(3) 0.025(2) 0.014(2) -0.004(2) -0.008(3)
N8 0.051(4) 0.054(3) 0.030(3) 0.011(2) -0.001(3) -0.019(3)
N9 0.038(3) 0.065(3) 0.031(2) 0.019(2) 0.003(2) 0.000(3)
N10 0.029(3) 0.045(3) 0.028(2) 0.013(2) 0.001(2) -0.002(2)
N11 0.031(3) 0.045(3) 0.030(2) 0.014(2) -0.001(2) 0.005(2)
N12 0.029(3) 0.046(3) 0.038(3) 0.015(2) 0.007(2) 0.005(2)
C1 0.043(4) 0.059(4) 0.037(3) 0.019(3) -0.002(3) 0.004(3)
C2 0.043(4) 0.055(4) 0.050(4) 0.024(3) 0.000(3) 0.005(3)
C3 0.050(4) 0.069(4) 0.041(3) 0.034(3) 0.000(3) -0.007(4)
C4 0.035(4) 0.067(4) 0.027(3) 0.021(3) 0.006(3) 0.022(3)
C5 0.036(4) 0.058(4) 0.031(3) 0.020(3) 0.003(3) 0.012(3)
C6 0.034(4) 0.066(4) 0.026(3) 0.019(3) 0.004(3) 0.008(3)
C7 0.034(4) 0.048(4) 0.030(3) 0.011(3) 0.000(3) 0.004(3)
C8 0.026(3) 0.055(4) 0.030(3) 0.016(3) -0.004(3) 0.013(3)
C9 0.042(4) 0.057(4) 0.026(3) 0.007(3) -0.003(3) 0.007(3)
C10 0.053(4) 0.048(4) 0.040(3) 0.018(3) -0.002(3) 0.004(3)
C11 0.032(4) 0.064(4) 0.038(3) 0.024(3) 0.006(3) 0.009(3)
C12 0.035(4) 0.050(4) 0.040(3) 0.020(3) 0.008(3) 0.011(3)
C13 0.037(4) 0.061(4) 0.027(3) 0.020(3) 0.005(3) 0.015(3)
C14 0.034(4) 0.064(4) 0.023(3) 0.015(3) 0.004(3) 0.010(3)
C15 0.032(4) 0.055(4) 0.024(3) 0.010(3) 0.001(3) 0.001(3)
C16 0.039(4) 0.050(4) 0.036(3) 0.023(3) -0.005(3) -0.003(3)
C17 0.041(4) 0.070(4) 0.039(3) 0.024(3) -0.006(3) -0.008(4)
C18 0.041(4) 0.082(5) 0.042(4) 0.027(4) 0.006(3) -0.001(4)
C19 0.042(4) 0.079(5) 0.036(3) 0.015(4) 0.008(3) 0.010(4)
C20 0.040(4) 0.061(4) 0.025(3) 0.019(3) 0.002(3) 0.009(3)
C21 0.052(4) 0.056(4) 0.025(3) 0.010(3) 0.010(3) 0.015(3)
C22 0.061(5) 0.048(4) 0.026(3) 0.005(3) -0.006(3) -0.004(4)
C23 0.074(5) 0.060(4) 0.025(3) 0.021(3) -0.002(3) -0.018(4)
C24 0.088(6) 0.059(4) 0.036(3) 0.025(3) -0.015(4) -0.011(4)
C25 0.090(6) 0.070(5) 0.033(4) 0.018(3) 0.002(4) -0.042(5)
C26 0.075(6) 0.096(6) 0.034(4) 0.023(4) -0.003(4) -0.035(5)
C27 0.059(5) 0.075(5) 0.028(3) 0.008(3) 0.002(3) -0.022(4)
C28 0.041(4) 0.053(4) 0.025(3) 0.014(3) -0.003(3) 0.004(3)
C29 0.033(4) 0.069(4) 0.028(3) 0.021(3) 0.000(3) 0.007(3)
C30 0.031(4) 0.056(4) 0.027(3) 0.018(3) 0.006(3) -0.002(3)
C31 0.027(4) 0.051(4) 0.047(4) 0.008(3) 0.010(3) 0.006(3)
C32 0.049(5) 0.051(4) 0.067(4) 0.027(4) 0.010(4) -0.002(4)
C33 0.042(4) 0.049(4) 0.066(5) 0.008(4) 0.006(4) -0.005(4)
C34 0.024(4) 0.064(5) 0.042(4) -0.003(4) -0.002(3) -0.002(3)
C35 0.028(3) 0.055(4) 0.031(3) 0.008(3) 0.002(3) 0.009(3)
C36 0.032(4) 0.053(4) 0.036(3) 0.011(3) -0.004(3) 0.008(3)
C37 0.045(4) 0.053(4) 0.027(3) 0.017(3) 0.003(3) 0.011(3)
C38 0.049(4) 0.041(3) 0.033(3) 0.013(3) 0.004(3) 0.007(3)
C39 0.075(5) 0.044(4) 0.037(3) 0.017(3) 0.014(4) 0.000(4)
C40 0.055(5) 0.049(4) 0.061(4) 0.024(3) 0.022(4) -0.005(4)
C41 0.044(4) 0.058(4) 0.056(4) 0.007(4) 0.021(4) -0.009(4)
C42 0.033(4) 0.055(4) 0.041(4) 0.012(3) 0.004(3) -0.002(3)
C43 0.038(4) 0.060(4) 0.026(3) 0.009(3) -0.002(3) 0.011(3)
C44 0.033(3) 0.044(3) 0.020(3) 0.011(2) -0.005(2) 0.005(3)
C45 0.043(4) 0.035(3) 0.024(3) 0.012(2) -0.003(3) 0.002(3)
S3 0.080(3) 0.090(3) 0.104(4) 0.014(3) -0.006(3) 0.008(3)
O94 0.035(5) 0.067(6) 0.058(6) -0.024(5) -0.022(5) -0.002(5)
O95 0.092(9) 0.165(12) 0.097(9) 0.001(9) 0.038(8) 0.014(9)
O96 0.197(14) 0.077(9) 0.200(13) 0.077(9) 0.016(11) 0.029(10)
C98 0.034(6) 0.059(6) 0.035(6) 0.002(5) 0.001(5) 0.007(5)
F94 0.086(7) 0.115(7) 0.046(5) 0.001(5) -0.015(5) 0.026(6)
F95 0.136(8) 0.141(9) 0.092(6) 0.017(6) 0.086(6) 0.011(7)
F96 0.105(12) 0.032(7) 0.153(13) 0.016(8) -0.010(10) 0.034(8)
S4 0.094(4) 0.132(5) 0.034(2) 0.004(3) -0.001(2) 0.034(4)
O97 0.156(14) 0.089(10) 0.112(11) 0.076(9) 0.028(10) -0.009(10)
O98 0.202(13) 0.234(13) 0.198(13) 0.030(10) -0.040(11) 0.099(10)
O99 0.068(7) 0.133(9) 0.098(9) -0.035(7) -0.029(6) 0.069(6)
C99 0.125(16) 0.092(11) 0.070(10) 0.061(9) 0.033(11) 0.020(11)
F97 0.26(4) 0.29(4) 0.26(4) 0.12(3) 0.04(3) -0.01(3)
F98 0.162(11) 0.189(12) 0.115(10) 0.036(9) 0.023(9) 0.064(10)
F99 0.121(12) 0.142(13) 0.139(15) -0.020(11) 0.019(11) 0.098(10)
O100 0.028(6) 0.031(6) 0.018(5) 0.001(5) 0.001(5) 0.006(5)

loop_
_atom_type_symbol
_atom_type_description
_atom_type_scat_dispersion_real
_atom_type_scat_dispersion_imag
_atom_type_scat_source
Fe Fe -1.1336 3.1974 'International Tables Vol C Tables 4.2.6.8 and 6.1.1.4'
C C 0.0181 0.0091 'International Tables Vol C Tables 4.2.6.8 and 6.1.1.4'
H H 0.0000 0.0000 'International Tables Vol C Tables 4.2.6.8 and 6.1.1.4'
N N 0.0311 0.0180 'International Tables Vol C Tables 4.2.6.8 and 6.1.1.4'
O O 0.0492 0.0322 'International Tables Vol C Tables 4.2.6.8 and 6.1.1.4'
F F 0.0727 0.0534 'International Tables Vol C Tables 4.2.6.8 and 6.1.1.4'
S S 0.3331 0.5567 'International Tables Vol C Tables 4.2.6.8 and 6.1.1.4'

loop_
_geom_angle_atom_site_label_1
_geom_angle_atom_site_label_2
_geom_angle_atom_site_label_3
_geom_angle
_geom_angle_site_symmetry_1
N1 Fe1 O9 102.4(2) .
N1 Fe1 O2 84.0(2) .
O9 Fe1 O2 173.62(17) .
N1 Fe1 N4 107.3(2) .
O9 Fe1 N4 88.89(18) .
O2 Fe1 N4 88.59(18) .
N1 Fe1 N2 97.2(2) .
O9 Fe1 N2 84.70(18) .
O2 Fe1 N2 95.21(19) .
N4 Fe1 N2 155.5(2) .
N1 Fe1 N3 169.5(2) .
O9 Fe1 N3 86.49(18) .
O2 Fe1 N3 87.26(18) .
N4 Fe1 N3 78.15(19) .
N2 Fe1 N3 77.9(2) .
N5 Fe2 O5 89.3(2) .
N5 Fe2 O3 99.3(2) .
O5 Fe2 O3 170.7(2) .
N5 Fe2 N8 98.3(3) .
O5 Fe2 N8 92.06(19) .
O3 Fe2 N8 89.99(19) .
N5 Fe2 N6 105.9(3) .
O5 Fe2 N6 90.98(18) .
O3 Fe2 N6 83.48(18) .
N8 Fe2 N6 155.7(3) .
N5 Fe2 N7 175.5(2) .
O5 Fe2 N7 88.41(19) .
O3 Fe2 N7 83.15(19) .
N8 Fe2 N7 77.9(2) .
N6 Fe2 N7 78.0(2) .
N9 Fe3 O8 92.2(2) .
N9 Fe3 O6 95.7(2) .
O8 Fe3 O6 172.17(16) .
N9 Fe3 N12 100.2(2) .
O8 Fe3 N12 89.92(19) .
O6 Fe3 N12 89.1(2) .
N9 Fe3 N10 105.7(2) .
O8 Fe3 N10 88.54(19) .
O6 Fe3 N10 88.99(19) .
N12 Fe3 N10 154.1(2) .
N9 Fe3 N11 176.6(2) .
O8 Fe3 N11 88.30(18) .
O6 Fe3 N11 83.91(19) .
N12 Fe3 N11 76.5(2) .
N10 Fe3 N11 77.60(18) .
O11 S1 O10 115.8(3) .
O11 S1 O12 113.6(3) .
O10 S1 O12 111.7(3) .
O11 S1 C46 106.7(3) .
O10 S1 C46 103.3(3) .
O12 S1 C46 104.4(3) .
F1 C46 F2 108.6(6) .
F1 C46 F3 105.2(6) .
F2 C46 F3 105.4(5) .
F1 C46 S1 113.8(5) .
F2 C46 S1 112.8(5) .
F3 C46 S1 110.7(5) .
O14 S2 O15 115.7(4) .
O14 S2 O13 115.1(3) .
O15 S2 O13 113.3(4) .
O14 S2 C47 104.7(3) .
O15 S2 C47 101.4(3) .
O13 S2 C47 104.5(5) .
F5 C47 F6 108.4(6) .
F5 C47 F4 106.5(6) .
F6 C47 F4 107.6(6) .
F5 C47 S2 112.0(5) .
F6 C47 S2 111.7(5) .
F4 C47 S2 110.4(5) .
C15 O2 Fe1 127.6(4) .
C15 O3 Fe2 125.0(4) .
C30 O5 Fe2 129.7(4) .
C30 O6 Fe3 123.2(4) .
C45 O8 Fe3 128.6(4) .
C45 O9 Fe1 120.0(4) 2_677
O1 N1 Fe1 151.4(6) .
C1 N2 C5 119.0(6) .
C1 N2 Fe1 127.1(5) .
C5 N2 Fe1 113.8(4) .
C13 N3 C7 113.2(5) .
C13 N3 C6 107.5(5) .
C7 N3 C6 110.7(4) .
C13 N3 Fe1 113.4(4) .
C7 N3 Fe1 107.5(4) .
C6 N3 Fe1 104.2(4) .
C8 N4 C12 117.6(5) .
C8 N4 Fe1 116.1(4) .
C12 N4 Fe1 126.3(4) .
O4 N5 O4A 59.6(9) .
O4 N5 Fe2 147.4(6) .
O4A N5 Fe2 147.8(10) .
C16 N6 C20 118.4(6) .
C16 N6 Fe2 125.8(5) .
C20 N6 Fe2 114.8(4) .
C22 N7 C28 107.4(5) .
C22 N7 C21 111.2(5) .
C28 N7 C21 111.2(5) .
C22 N7 Fe2 104.3(4) .
C28 N7 Fe2 113.7(4) .
C21 N7 Fe2 108.8(4) .
C23 N8 C27 118.8(7) .
C23 N8 Fe2 115.2(5) .
C27 N8 Fe2 125.9(6) .
O7 N9 O7A 43.2(8) .
O7 N9 Fe3 168.9(8) .
O7A N9 Fe3 147.0(7) .
C42 N10 C38 118.4(6) .
C42 N10 Fe3 127.6(5) .
C38 N10 Fe3 113.9(4) .
C36 N11 C37 113.0(5) .
C36 N11 C43 107.1(5) .
C37 N11 C43 111.1(5) .
C36 N11 Fe3 105.6(4) .
C37 N11 Fe3 106.2(3) .
C43 N11 Fe3 113.8(4) .
C35 N12 C31 119.1(5) .
C35 N12 Fe3 115.9(4) .
C31 N12 Fe3 124.2(4) .
N2 C1 C2 123.3(7) .
C1 C2 C3 117.8(6) .
C4 C3 C2 119.0(6) .
C5 C4 C3 119.6(6) .
N2 C5 C4 121.2(6) .
N2 C5 C6 116.4(6) .
C4 C5 C6 122.3(6) .
N3 C6 C5 110.5(5) .
N3 C7 C8 111.7(5) .
N4 C8 C9 122.5(6) .
N4 C8 C7 115.8(6) .
C9 C8 C7 121.7(6) .
C8 C9 C10 118.6(6) .
C11 C10 C9 118.8(6) .
C12 C11 C10 119.1(7) .
N4 C12 C11 123.3(6) .
N3 C13 C14 114.7(5) .
C15 C14 C13 113.6(6) .
O2 C15 O3 122.8(6) .
O2 C15 C14 121.7(6) .
O3 C15 C14 115.2(6) .
N6 C16 C17 122.9(7) .
C18 C17 C16 119.3(8) .
C17 C18 C19 118.4(7) .
C18 C19 C20 120.3(8) .
N6 C20 C19 120.6(7) .
N6 C20 C21 118.1(6) .
C19 C20 C21 121.2(7) .
N7 C21 C20 112.2(6) .
N7 C22 C23 109.2(6) .
N8 C23 C24 121.7(8) .
N8 C23 C22 116.2(6) .
C24 C23 C22 122.1(8) .
C23 C24 C25 118.9(9) .
C26 C25 C24 119.0(8) .
C27 C26 C25 119.3(9) .
N8 C27 C26 122.3(9) .
N7 C28 C29 113.9(5) .
C30 C29 C28 113.7(6) .
O5 C30 O6 121.8(7) .
O5 C30 C29 120.7(6) .
O6 C30 C29 117.4(6) .
N12 C31 C32 121.9(7) .
C33 C32 C31 119.3(7) .
C32 C33 C34 119.2(7) .
C35 C34 C33 118.5(7) .
N12 C35 C34 121.9(7) .
N12 C35 C36 115.2(5) .
C34 C35 C36 122.9(6) .
N11 C36 C35 109.6(6) .
N11 C37 C38 111.4(6) .
N10 C38 C39 120.4(6) .
N10 C38 C37 117.5(6) .
C39 C38 C37 122.0(6) .
C40 C39 C38 121.5(7) .
C39 C40 C41 118.4(7) .
C42 C41 C40 118.0(7) .
N10 C42 C41 123.1(7) .
N11 C43 C44 115.9(5) .
C45 C44 C43 115.6(5) .
O9 C45 O8 122.2(6) 2_677
O9 C45 C44 118.5(5) 2_677
O8 C45 C44 119.3(6) .
O95 S3 O94 114.3(8) .
O95 S3 O96 119.6(12) .
O94 S3 O96 106.0(9) .
O95 S3 C98 107.1(7) .
O94 S3 C98 105.9(6) .
O96 S3 C98 102.5(8) .
F94 C98 F95 120.4(10) .
F94 C98 F96 106.6(10) .
F95 C98 F96 109.7(12) .
F94 C98 S3 109.6(8) .
F95 C98 S3 104.7(7) .
F96 C98 S3 104.9(9) .
O98 S4 O97 109.1(13) .
O98 S4 O99 118.6(10) .
O97 S4 O99 110.6(11) .
O98 S4 C99 108.5(9) .
O97 S4 C99 104.4(9) .
O99 S4 C99 104.5(8) .
F98 C99 F97 115.3(17) .
F98 C99 F99 108.4(13) .
F97 C99 F99 107.0(15) .
F98 C99 S4 110.9(10) .
F97 C99 S4 110.2(16) .
F99 C99 S4 104.4(11) .

loop_
_geom_bond_atom_site_label_1
_geom_bond_atom_site_label_2
_geom_bond_distance
_geom_bond_site_symmetry_2
Fe1 N1 1.756(6) .
Fe1 O9 2.078(4) .
Fe1 O2 2.084(4) .
Fe1 N4 2.131(5) .
Fe1 N2 2.135(5) .
Fe1 N3 2.209(5) .
Fe2 N5 1.773(7) .
Fe2 O5 2.060(4) .
Fe2 O3 2.077(4) .
Fe2 N8 2.099(6) .
Fe2 N6 2.141(5) .
Fe2 N7 2.214(6) .
Fe3 N9 1.757(5) .
Fe3 O8 2.069(5) .
Fe3 O6 2.070(5) .
Fe3 N12 2.130(5) .
Fe3 N10 2.153(5) .
Fe3 N11 2.208(5) .
S1 O11 1.414(5) .
S1 O10 1.450(5) .
S1 O12 1.455(5) .
S1 C46 1.762(7) .
C46 F1 1.312(8) .
C46 F2 1.321(8) .
C46 F3 1.376(7) .
S2 O14 1.427(5) .
S2 O15 1.445(5) .
S2 O13 1.449(7) .
S2 C47 1.816(8) .
C47 F5 1.327(9) .
C47 F6 1.330(8) .
C47 F4 1.345(8) .
O1 N1 1.164(7) .
O2 C15 1.250(8) .
O3 C15 1.282(8) .
O4 N5 1.185(9) .
O4A N5 1.186(10) .
O5 C30 1.275(7) .
O6 C30 1.281(7) .
O7 N9 1.164(10) .
O7A N9 1.182(9) .
O8 C45 1.266(7) .
O9 C45 1.256(8) 2_677
N2 C1 1.341(8) .
N2 C5 1.354(8) .
N3 C13 1.473(8) .
N3 C7 1.479(7) .
N3 C6 1.485(8) .
N4 C8 1.350(8) .
N4 C12 1.352(8) .
N6 C16 1.331(9) .
N6 C20 1.363(9) .
N7 C22 1.489(8) .
N7 C28 1.492(7) .
N7 C21 1.493(9) .
N8 C23 1.342(11) .
N8 C27 1.358(10) .
N10 C42 1.337(8) .
N10 C38 1.350(8) .
N11 C36 1.469(8) .
N11 C37 1.481(8) .
N11 C43 1.496(8) .
N12 C35 1.333(8) .
N12 C31 1.349(9) .
C1 C2 1.376(10) .
C2 C3 1.398(10) .
C3 C4 1.394(9) .
C4 C5 1.377(9) .
C5 C6 1.506(9) .
C7 C8 1.512(9) .
C8 C9 1.384(9) .
C9 C10 1.394(10) .
C10 C11 1.387(10) .
C11 C12 1.360(9) .
C13 C14 1.527(9) .
C14 C15 1.509(9) .
C16 C17 1.373(10) .
C17 C18 1.371(11) .
C18 C19 1.377(12) .
C19 C20 1.381(10) .
C20 C21 1.510(10) .
C22 C23 1.518(11) .
C23 C24 1.389(10) .
C24 C25 1.398(13) .
C25 C26 1.377(14) .
C26 C27 1.369(11) .
C28 C29 1.526(9) .
C29 C30 1.498(10) .
C31 C32 1.391(9) .
C32 C33 1.355(11) .
C33 C34 1.407(11) .
C34 C35 1.389(9) .
C35 C36 1.496(10) .
C37 C38 1.490(9) .
C38 C39 1.390(9) .
C39 C40 1.340(10) .
C40 C41 1.406(11) .
C41 C42 1.377(10) .
C43 C44 1.538(9) .
C44 C45 1.505(8) .
C45 O9 1.256(8) 2_677
S3 O95 1.425(11) .
S3 O94 1.457(9) .
S3 O96 1.461(12) .
S3 C98 1.717(10) .
C98 F94 1.296(11) .
C98 F95 1.307(12) .
C98 F96 1.405(14) .
S4 O98 1.391(12) .
S4 O97 1.470(12) .
S4 O99 1.486(11) .
S4 C99 1.718(11) .
C99 F98 1.275(13) .
C99 F97 1.303(15) .
C99 F99 1.404(14) .
